data_7705613
loop_
_publ_author_name
'Kasprzak, Artur'
'Gu\'nka, Piotr A'
'Kowalczyk, Agata'
'Nowicka, Anna M.'

_publ_section_title
;
 Synthesis and structural, electrochemical and photophysical studies of
 triferrocenyl-substituted 1,3,5-triphenylbenzene: a cyan-light emitting
 molecule showing aggregation-induced enhanced emission.
;
_journal_issue 42
_journal_name_full 'Dalton transactions (Cambridge, England : 2003)'
_journal_page_first 14807
_journal_page_last 14814
_journal_paper_doi 10.1039/d0dt02948c
_journal_volume 49
_journal_year 2020
_chemical_formula_moiety 'C57 H45 Fe3 N3'
_chemical_formula_sum 'C57 H45 Fe3 N3'
_chemical_formula_weight 939.51
_space_group_crystal_system monoclinic
_space_group_IT_number 14
_space_group_name_Hall '-P 2ybc'
_space_group_name_H-M_alt 'P 1 21/c 1'
_atom_sites_solution_hydrogens geom
_atom_sites_solution_primary direct
_audit_creation_date 2020-05-22
_audit_creation_method
;
Olex2 1.3
(compiled 2020.02.04 svn.rd84adfe8 for OlexSys, GUI svn.r6032)
;
_audit_update_record
;
2020-05-25 deposited with the CCDC.	2020-10-05 downloaded from the CCDC.
;
_cell_angle_alpha 90
_cell_angle_beta 101.630(12)
_cell_angle_gamma 90
_cell_formula_units_Z 4
_cell_length_a 27.514(3)
_cell_length_b 6.0470(6)
_cell_length_c 26.880(4)
_cell_measurement_reflns_used 3660
_cell_measurement_temperature 293(2)
_cell_measurement_theta_max 23.8800
_cell_measurement_theta_min 4.0640
_cell_volume 4380.4(9)
_computing_cell_refinement 'CrysAlisPro 1.171.40.79a (Rigaku OD, 2020)'
_computing_data_collection 'CrysAlisPro 1.171.40.79a (Rigaku OD, 2020)'
_computing_data_reduction 'CrysAlisPro 1.171.40.79a (Rigaku OD, 2020)'
_computing_molecular_graphics 'Olex2 1.3 (Dolomanov et al., 2009)'
_computing_publication_material 'Olex2 1.3 (Dolomanov et al., 2009)'
_computing_structure_refinement 'SHELXL 2018/3 (Sheldrick, 2015)'
_computing_structure_solution 'SHELXS  (Sheldrick, 2008)'
_diffrn_ambient_temperature 293(2)
_diffrn_detector 'CCD plate'
_diffrn_detector_area_resol_mean 5.1673
_diffrn_detector_type Atlas
_diffrn_measured_fraction_theta_full 0.990
_diffrn_measured_fraction_theta_max 0.990
_diffrn_measurement_details
;
List of Runs (angles in degrees, time in seconds):

  # Type    Start    End  Width  t~exp~   \w     \q     \k     \f   Frames
#--------------------------------------------------------------------------
  1  \w    -82.00 -16.00   1.00  130.00    --  -13.70 143.00  10.11   66
  2  \w    -75.00  -8.00   1.00  130.00    --  -13.70 131.00-107.64   67
  3  \w     -1.00  90.00   1.00  130.00    --   14.17  38.00-150.00   91
  4  \w    -26.00  46.00   1.00  130.00    --   14.17  19.00-180.00   72
  5  \w    -58.00  41.00   1.00  130.00    --   14.17 -38.00  30.00   99
  6  \w    -17.00  32.00   1.00  130.00    --   14.17  77.00  90.00   49
  7  \w    -59.00  44.00   1.00  130.00    --   14.17 -57.00-180.00  103
  8  \w     59.00  86.00   1.00  130.00    --   14.17  19.00-180.00   27
  9  \w    -15.00  81.00   1.00  130.00    --   14.17  57.00 -30.00   96
;
_diffrn_measurement_device 'four-circle diffractometer'
_diffrn_measurement_device_type 'Xcalibur, Atlas, Gemini ultra'
_diffrn_measurement_method '\w scans'
_diffrn_orient_matrix_type 'CrysAlisPro convention (1999,Acta A55,543-557)'
_diffrn_orient_matrix_UB_11 -0.0177770000
_diffrn_orient_matrix_UB_12 0.0773639000
_diffrn_orient_matrix_UB_13 -0.0123538000
_diffrn_orient_matrix_UB_21 0.0029010000
_diffrn_orient_matrix_UB_22 0.0624047000
_diffrn_orient_matrix_UB_23 0.0227375000
_diffrn_orient_matrix_UB_31 0.0191843000
_diffrn_orient_matrix_UB_32 0.0622282000
_diffrn_orient_matrix_UB_33 -0.0074610000
_diffrn_radiation_monochromator graphite
_diffrn_radiation_probe x-ray
_diffrn_radiation_type 'Mo K\a'
_diffrn_radiation_wavelength 0.71073
_diffrn_reflns_av_R_equivalents 0.224
_diffrn_reflns_av_unetI/netI 0.2182
_diffrn_reflns_Laue_measured_fraction_full 0.990
_diffrn_reflns_Laue_measured_fraction_max 0.990
_diffrn_reflns_limit_h_max 32
_diffrn_reflns_limit_h_min -32
_diffrn_reflns_limit_k_max 7
_diffrn_reflns_limit_k_min -7
_diffrn_reflns_limit_l_max 32
_diffrn_reflns_limit_l_min -32
_diffrn_reflns_number 8602
_diffrn_reflns_point_group_measured_fraction_full 0.990
_diffrn_reflns_point_group_measured_fraction_max 0.990
_diffrn_reflns_theta_full 25.163
_diffrn_reflns_theta_max 25.163
_diffrn_reflns_theta_min 3.449
_diffrn_source 'fine-focus sealed X-ray tube'
_diffrn_source_type 'Enhance (Mo) X-ray Source'
_exptl_absorpt_coefficient_mu 1.024
_exptl_absorpt_correction_T_max 1.00000
_exptl_absorpt_correction_T_min 0.91091
_exptl_absorpt_correction_type multi-scan
_exptl_absorpt_process_details
;
CrysAlisPro 1.171.40.79a (Rigaku Oxford Diffraction, 2020)
Empirical absorption correction using spherical harmonics,
 implemented in SCALE3 ABSPACK scaling algorithm.
;
_exptl_crystal_colour orange
_exptl_crystal_colour_primary orange
_exptl_crystal_density_diffrn 1.425
_exptl_crystal_description needle
_exptl_crystal_F_000 1944
_exptl_crystal_preparation Luminescent
_exptl_crystal_recrystallization_method 'Re-crystallisation from solvent: dichloromethane/acetonitrile mixture'
_exptl_crystal_size_max 0.256
_exptl_crystal_size_mid 0.056
_exptl_crystal_size_min 0.034
_refine_diff_density_max 0.955
_refine_diff_density_min -0.525
_refine_diff_density_rms 0.105
_refine_ls_extinction_method none
_refine_ls_goodness_of_fit_ref 0.933
_refine_ls_hydrogen_treatment constr
_refine_ls_matrix_type full
_refine_ls_number_parameters 568
_refine_ls_number_reflns 8602
_refine_ls_number_restraints 1060
_refine_ls_restrained_S_all 0.906
_refine_ls_R_factor_all 0.1931
_refine_ls_R_factor_gt 0.0949
_refine_ls_shift/su_max 0.001
_refine_ls_shift/su_mean 0.000
_refine_ls_structure_factor_coef Fsqd
_refine_ls_weighting_details 'w=1/[\s^2^(Fo^2^)+(0.0810P)^2^] where P=(Fo^2^+2Fc^2^)/3'
_refine_ls_weighting_scheme calc
_refine_ls_wR_factor_gt 0.1686
_refine_ls_wR_factor_ref 0.1980
_reflns_Friedel_coverage 0.000
_reflns_number_gt 3957
_reflns_number_total 8602
_reflns_threshold_expression 'I > 2\s(I)'
_twin_special_details
;
Component 2 rotated by 179.9768\% 
 around [0.00 -0.00 1.00] (reciprocal) or [0.19 -0.00 0.98] (direct)
;
_cod_data_source_file d0dt02948c2.cif
_cod_data_source_block ak842_twin1_hklf5
_cod_depositor_comments 'Adding full bibliography for 7705613.cif.'
_cod_original_cell_volume 4380.5(9)
_cod_database_code 7705613
_shelx_shelxl_version_number 2018/3
_chemical_oxdiff_formula 'C57 H45 Fe3 N3'
_chemical_oxdiff_usercomment DCM/ACN
_shelx_space_group_comment
;
The symmetry employed for this shelxl refinement is uniquely defined
by the following loop, which should always be used as a source of
symmetry information in preference to the above space-group names.
They are only intended as comments.
;
_shelx_estimated_absorpt_t_max 0.966
_shelx_estimated_absorpt_t_min 0.780
_olex2_refinement_description
;
1. Fixed Uiso
 At 1.2 times of:
  All C(H) groups
2. Restrained distances
 C37-C38
 1.49 with sigma of 0.005
 C53-C54 \\sim C53-C57 \\sim C56-C57 \\sim C56-C55 \\sim C54-C55 \\sim C42-C41
\\sim C42-C38 \\sim C38-C39
 \\sim C40-C39 \\sim C41-C40 \\sim C27-C26 \\sim C27-C28 \\sim C28-C29 \\sim
C30-C29 \\sim C26-C30 \\sim C50-
 C51 \\sim C50-C49 \\sim C48-C49 \\sim C48-C52 \\sim C51-C52 \\sim C43-C44
\\sim C45-C44 \\sim C45-C46 ~
 C47-C46 \\sim C47-C43 \\sim C2-C1 \\sim C5-C4 \\sim C2-C3 \\sim C4-C3 \\sim
C5-C1
 with sigma of 0.001
 C22-C21 \\sim C20-C21 \\sim C19-C20 \\sim C23-C24 \\sim C23-C22 \\sim C19-C24
\\sim C15-C14 \\sim C13-C14
 \\sim C18-C13 \\sim C18-C17 \\sim C16-C17 \\sim C16-C15 \\sim C33-C32 \\sim
C32-C31 \\sim C36-C31 \\sim C35-
 C36 \\sim C34-C35 \\sim C33-C34 \\sim C9-C10 \\sim C9-C8 \\sim C7-C8 \\sim
C12-C7 \\sim C11-C12 \\sim C11-C10
 with sigma of 0.001
 N1-C7 \\sim N2-C34 \\sim N3-C22
 with sigma of 0.001
 N3-C25 \\sim N1-C6 \\sim N2-C37
 with sigma of 0.001
3. Uiso/Uaniso restraints and constraints
Uanis(C31) \\sim Ueq, Uanis(C14) \\sim Ueq, Uanis(C13) \\sim Ueq, Uanis(C15)
\\sim Ueq, Uanis(C21) \\sim Ueq, Uanis(C10) \\sim Ueq, Uanis(C8) \\sim Ueq,
Uanis(C17) \\sim Ueq, Uanis(C24) \\sim Ueq, Uanis(C16) \\sim Ueq, Uanis(C3)
\\sim Ueq, Uanis(C1) \\sim Ueq, Uanis(C7) \\sim Ueq, Uanis(C4) \\sim Ueq,
Uanis(C22) \\sim Ueq, Uanis(C2) \\sim Ueq, Uanis(C20) \\sim Ueq, Uanis(C19)
\\sim Ueq, Uanis(C5) \\sim Ueq, Uanis(C29) \\sim Ueq, Uanis(C18) \\sim Ueq,
Uanis(C6) \\sim Ueq, Uanis(C25) \\sim Ueq, Uanis(C44) \\sim Ueq, Uanis(C23)
\\sim Ueq, Uanis(C12) \\sim Ueq, Uanis(C9) \\sim Ueq, Uanis(C36) \\sim Ueq,
Uanis(C39) \\sim Ueq, Uanis(C52) \\sim Ueq, Uanis(C46) \\sim Ueq, Uanis(C40)
\\sim Ueq, Uanis(C38) \\sim Ueq, Uanis(C30) \\sim Ueq, Uanis(C26) \\sim Ueq,
Uanis(C43) \\sim Ueq, Uanis(C35) \\sim Ueq, Uanis(C11) \\sim Ueq, Uanis(C45)
\\sim Ueq, Uanis(C28) \\sim Ueq, Uanis(C51) \\sim Ueq, Uanis(C27) \\sim Ueq,
Uanis(C32) \\sim Ueq, Uanis(C41) \\sim Ueq, Uanis(C34) \\sim Ueq, Uanis(C49)
\\sim Ueq, Uanis(C50) \\sim Ueq, Uanis(C47) \\sim Ueq, Uanis(C42) \\sim Ueq,
Uanis(C57) \\sim Ueq, Uanis(C33) \\sim Ueq, Uanis(C55) \\sim Ueq, Uanis(C48)
\\sim Ueq, Uanis(C54) \\sim Ueq, Uanis(C53) \\sim Ueq, Uanis(C56) \\sim Ueq,
Uanis(C37) \\sim Ueq: with sigma of 0.01 and sigma for terminal atoms of 0.01
4.a Ternary CH refined with riding coordinates:
 C48(H48)
4.b Aromatic/amide H refined with riding coordinates:
 C14(H14), C21(H21), C8(H8), C24(H24), C16(H16), C3(H3), C4(H4), C2(H2),
 C20(H20), C5(H5), C29(H29), C18(H18), C6(H6), C25(H25), C44(H44), C23(H23),
 C12(H12), C9(H9), C36(H36), C39(H39), C52(H52), C46(H46), C40(H40), C30(H30),
 C43(H43), C35(H35), C11(H11), C45(H45), C28(H28), C51(H51), C27(H27), C32(H32),
  C41(H41), C49(H49), C50(H50), C47(H47), C42(H42), C57(H57), C33(H33),
 C55(H55), C54(H54), C53(H53), C56(H56), C37(H37)
;
_olex2_submission_special_instructions 'No special instructions were received'
_oxdiff_exptl_absorpt_empirical_details
;
Empirical correction (ABSPACK) includes:
- Absorption correction using spherical harmonics
- Frame scaling
;
_oxdiff_exptl_absorpt_empirical_full_max 1.144
_oxdiff_exptl_absorpt_empirical_full_min 0.816
_oxdiff_twin_integration_method simultaneous
_oxdiff_twin_items 2

loop_
_space_group_symop_operation_xyz
'x, y, z'
'-x, y+1/2, -z+1/2'
'-x, -y, -z'
'x, -y-1/2, z-1/2'

loop_
_atom_site_label
_atom_site_type_symbol
_atom_site_fract_x
_atom_site_fract_y
_atom_site_fract_z
_atom_site_U_iso_or_equiv
_atom_site_adp_type
_atom_site_occupancy
_atom_site_site_symmetry_order
_atom_site_calc_flag
_atom_site_refinement_flags_posn
_atom_site_refinement_flags_adp
_atom_site_refinement_flags_occupancy
_atom_site_disorder_assembly
_atom_site_disorder_group
Fe1 Fe 0.44310(6) -0.5912(3) 0.34448(6) 0.0344(4) Uani 1 1 d . . . . .
Fe3 Fe 0.98690(6) -0.6114(3) 0.34015(7) 0.0510(6) Uani 1 1 d . . . . .
Fe2 Fe 0.72043(7) 1.1900(2) 0.85251(6) 0.0510(5) Uani 1 1 d . . . . .
N3 N 0.9597(3) -0.1961(15) 0.4378(4) 0.047(3) Uani 1 1 d D . . . .
C31 C 0.7795(3) 0.4267(14) 0.6439(3) 0.039(3) Uani 1 1 d D U . . .
C14 C 0.7581(3) -0.0150(13) 0.5191(3) 0.029(2) Uani 1 1 d D U . . .
H14 H 0.753538 -0.111945 0.491695 0.035 Uiso 1 1 calc R U . . .
C13 C 0.7168(3) 0.0613(15) 0.5359(3) 0.035(3) Uani 1 1 d D U . . .
C15 C 0.8058(3) 0.0473(14) 0.5415(3) 0.032(3) Uani 1 1 d D U . . .
N1 N 0.5198(3) -0.1835(14) 0.4379(3) 0.038(2) Uani 1 1 d D . . . .
C21 C 0.8843(3) -0.3015(15) 0.4693(4) 0.041(3) Uani 1 1 d D U . . .
H21 H 0.883679 -0.441600 0.454898 0.050 Uiso 1 1 calc R U . . .
C10 C 0.6654(3) -0.0048(13) 0.5115(4) 0.031(3) Uani 1 1 d D U . . .
C8 C 0.6096(3) -0.2657(15) 0.4617(4) 0.041(3) Uani 1 1 d D U . . .
H8 H 0.604887 -0.399906 0.444472 0.050 Uiso 1 1 calc R U . . .
C17 C 0.7729(3) 0.2723(14) 0.6002(3) 0.043(3) Uani 1 1 d D U . . .
C24 C 0.8866(3) 0.1109(16) 0.5150(4) 0.038(3) Uani 1 1 d D U . . .
H24 H 0.888693 0.246424 0.531657 0.046 Uiso 1 1 calc R U . . .
C16 C 0.8131(3) 0.1929(15) 0.5820(3) 0.037(3) Uani 1 1 d D U . . .
H16 H 0.845029 0.237417 0.596987 0.045 Uiso 1 1 calc R U . . .
C3 C 0.3889(3) -0.6649(15) 0.3835(4) 0.049(3) Uani 1 1 d D U . . .
H3 H 0.367180 -0.784406 0.378924 0.059 Uiso 1 1 calc R U . . .
C1 C 0.4536(3) -0.4469(12) 0.4133(4) 0.032(3) Uani 1 1 d D U . . .
C7 C 0.5696(3) -0.1279(13) 0.4618(4) 0.042(3) Uani 1 1 d D U . . .
C4 C 0.3804(3) -0.4610(14) 0.3598(4) 0.038(3) Uani 1 1 d D U . . .
H4 H 0.352584 -0.422382 0.335528 0.045 Uiso 1 1 calc R U . . .
C22 C 0.9214(3) -0.1521(12) 0.4654(3) 0.029(3) Uani 1 1 d D U . . .
C2 C 0.4354(3) -0.6600(13) 0.4151(4) 0.036(3) Uani 1 1 d D U . . .
H2 H 0.451374 -0.777386 0.433987 0.043 Uiso 1 1 calc R U . . .
C20 C 0.8483(4) -0.2358(13) 0.4953(3) 0.043(3) Uani 1 1 d D U . . .
H20 H 0.823410 -0.335780 0.498376 0.052 Uiso 1 1 calc R U . . .
C19 C 0.8474(3) -0.0291(12) 0.5171(4) 0.031(3) Uani 1 1 d D U . . .
C5 C 0.4205(3) -0.3244(15) 0.3782(4) 0.041(3) Uani 1 1 d D U . . .
H5 H 0.424374 -0.178415 0.368840 0.050 Uiso 1 1 calc R U . . .
C29 C 1.0592(4) -0.4903(16) 0.3489(5) 0.065(4) Uani 1 1 d D U . . .
H29 H 1.075523 -0.450445 0.323188 0.078 Uiso 1 1 calc R U . . .
C18 C 0.7258(3) 0.2054(15) 0.5766(3) 0.039(3) Uani 1 1 d D U . . .
H18 H 0.698853 0.260092 0.588808 0.047 Uiso 1 1 calc R U . . .
C6 C 0.5052(4) -0.3702(15) 0.4389(4) 0.035(3) Uani 1 1 d D U . . .
H6 H 0.526929 -0.474615 0.456474 0.042 Uiso 1 1 calc R U . . .
C25 C 0.9746(4) -0.3823(18) 0.4373(5) 0.056(4) Uani 1 1 d D U . . .
H25 H 0.961255 -0.484166 0.456686 0.067 Uiso 1 1 calc R U . . .
C44 C 0.4892(4) -0.8263(17) 0.3248(4) 0.059(4) Uani 1 1 d D U . . .
H44 H 0.503367 -0.941316 0.345810 0.071 Uiso 1 1 calc R U . . .
C23 C 0.9228(3) 0.0526(14) 0.4885(4) 0.042(3) Uani 1 1 d D U . . .
H23 H 0.948238 0.151252 0.486260 0.050 Uiso 1 1 calc R U . . .
C12 C 0.5779(3) 0.0724(14) 0.4868(4) 0.039(3) Uani 1 1 d D U . . .
H12 H 0.551406 0.167208 0.487429 0.046 Uiso 1 1 calc R U . . .
C9 C 0.6567(3) -0.2058(15) 0.4868(4) 0.044(3) Uani 1 1 d D U . . .
H9 H 0.682981 -0.302732 0.487162 0.053 Uiso 1 1 calc R U . . .
C36 C 0.7522(4) 0.6191(15) 0.6429(4) 0.057(4) Uani 1 1 d D U . . .
H36 H 0.730580 0.659309 0.613095 0.068 Uiso 1 1 calc R U . . .
C39 C 0.7938(4) 1.2261(16) 0.8535(4) 0.063(4) Uani 1 1 d D U . . .
H39 H 0.806810 1.313321 0.830866 0.076 Uiso 1 1 calc R U . . .
C52 C 0.9309(5) -0.500(2) 0.2816(5) 0.083(5) Uani 1 1 d D U . . .
H52 H 0.927495 -0.359336 0.267309 0.099 Uiso 1 1 calc R U . . .
C46 C 0.4362(4) -0.6242(17) 0.2685(4) 0.061(4) Uani 1 1 d D U . . .
H46 H 0.408325 -0.582200 0.244705 0.073 Uiso 1 1 calc R U . . .
C40 C 0.7839(4) 1.2953(18) 0.8996(4) 0.058(4) Uani 1 1 d D U . . .
H40 H 0.789776 1.435844 0.913578 0.070 Uiso 1 1 calc R U . . .
C38 C 0.7809(5) 1.0049(16) 0.8468(5) 0.076(4) Uani 1 1 d D U . . .
C30 C 1.0304(4) -0.3529(17) 0.3725(4) 0.056(4) Uani 1 1 d D U . . .
H30 H 1.024194 -0.204192 0.364888 0.068 Uiso 1 1 calc R U . . .
C26 C 1.0123(4) -0.4705(14) 0.4091(4) 0.037(3) Uani 1 1 d D U . . .
C43 C 0.5089(4) -0.6167(17) 0.3222(5) 0.067(4) Uani 1 1 d D U . . .
H43 H 0.539419 -0.569042 0.340637 0.080 Uiso 1 1 calc R U . . .
C35 C 0.7564(5) 0.753(2) 0.6852(4) 0.084(5) Uani 1 1 d D U . . .
H35 H 0.735954 0.876716 0.683706 0.101 Uiso 1 1 calc R U . . .
C11 C 0.6252(3) 0.1331(16) 0.5110(4) 0.043(3) Uani 1 1 d D U . . .
H11 H 0.630124 0.269470 0.527205 0.051 Uiso 1 1 calc R U . . .
C45 C 0.4444(4) -0.8322(17) 0.2903(4) 0.060(4) Uani 1 1 d D U . . .
H45 H 0.423596 -0.954020 0.282975 0.071 Uiso 1 1 calc R U . . .
C28 C 1.0591(4) -0.6981(17) 0.3707(4) 0.055(3) Uani 1 1 d D U . . .
H28 H 1.074715 -0.824177 0.361808 0.066 Uiso 1 1 calc R U . . .
C51 C 0.9546(5) -0.681(2) 0.2655(5) 0.087(5) Uani 1 1 d D U . . .
H51 H 0.970984 -0.681796 0.238445 0.105 Uiso 1 1 calc R U . . .
C27 C 1.0314(4) -0.6823(16) 0.4083(4) 0.061(4) Uani 1 1 d D U . . .
H27 H 1.026302 -0.796852 0.429727 0.073 Uiso 1 1 calc R U . . .
C32 C 0.8137(4) 0.3829(18) 0.6880(3) 0.054(3) Uani 1 1 d D U . . .
H32 H 0.834002 0.259260 0.689540 0.065 Uiso 1 1 calc R U . . .
C41 C 0.7638(4) 1.1183(16) 0.9213(4) 0.068(4) Uani 1 1 d D U . . .
H41 H 0.753643 1.118802 0.952252 0.082 Uiso 1 1 calc R U . . .
C34 C 0.7900(4) 0.7088(16) 0.7296(4) 0.065(4) Uani 1 1 d D U . . .
C49 C 0.9246(4) -0.7952(19) 0.3336(5) 0.075(4) Uani 1 1 d D U . . .
H49 H 0.916704 -0.881260 0.359482 0.090 Uiso 1 1 calc R U . . .
N2 N 0.7937(4) 0.876(2) 0.7680(4) 0.112(5) Uani 1 1 d D . . . .
C50 C 0.9500(5) -0.860(2) 0.2964(5) 0.096(5) Uani 1 1 d D U . . .
H50 H 0.962128 -1.001385 0.292804 0.115 Uiso 1 1 calc R U . . .
C47 C 0.4762(4) -0.4890(19) 0.2880(4) 0.073(4) Uani 1 1 d D U . . .
H47 H 0.480263 -0.341751 0.279663 0.087 Uiso 1 1 calc R U . . .
C42 C 0.7617(5) 0.9404(17) 0.8884(4) 0.072(4) Uani 1 1 d D U . . .
H42 H 0.749363 0.800675 0.893451 0.087 Uiso 1 1 calc R U . . .
C57 C 0.6500(5) 1.101(2) 0.8345(5) 0.089(5) Uani 1 1 d D U . . .
H57 H 0.639431 0.964088 0.844077 0.107 Uiso 1 1 calc R U . . .
C33 C 0.8182(4) 0.5193(15) 0.7300(4) 0.064(4) Uani 1 1 d D U . . .
H33 H 0.840870 0.482470 0.759340 0.077 Uiso 1 1 calc R U . . .
C55 C 0.6718(5) 1.443(2) 0.8361(5) 0.092(5) Uani 1 1 d D U . . .
H55 H 0.677932 1.589662 0.845730 0.110 Uiso 1 1 calc R U . . .
C48 C 0.9135(4) -0.5740(19) 0.3236(5) 0.082(5) Uani 1 1 d D U . . .
H48 H 0.894877 -0.482208 0.343235 0.098 Uiso 1 1 calc R U . . .
C54 C 0.6821(5) 1.352(2) 0.7920(5) 0.119(6) Uani 1 1 d D U . . .
H54 H 0.697166 1.423669 0.768577 0.143 Uiso 1 1 calc R U . . .
C53 C 0.6658(5) 1.135(2) 0.7892(5) 0.093(5) Uani 1 1 d D U . . .
H53 H 0.665456 1.034094 0.762980 0.112 Uiso 1 1 calc R U . . .
C56 C 0.6514(6) 1.289(2) 0.8642(5) 0.106(6) Uani 1 1 d D U . . .
H56 H 0.641246 1.307344 0.894888 0.128 Uiso 1 1 calc R U . . .
C37 C 0.7781(6) 0.837(2) 0.8056(4) 0.104(6) Uani 1 1 d D U . . .
H37 H 0.763933 0.699774 0.809184 0.124 Uiso 1 1 calc R U . . .

loop_
_atom_site_aniso_label
_atom_site_aniso_U_11
_atom_site_aniso_U_22
_atom_site_aniso_U_33
_atom_site_aniso_U_23
_atom_site_aniso_U_13
_atom_site_aniso_U_12
Fe1 0.0370(9) 0.0351(9) 0.0319(10) -0.0017(9) 0.0089(8) 0.0028(8)
Fe3 0.0417(11) 0.0588(13) 0.0501(12) -0.0019(11) 0.0038(9) 0.0009(10)
Fe2 0.0488(11) 0.0493(9) 0.0502(11) -0.0051(8) -0.0014(11) 0.0049(11)
N3 0.042(6) 0.031(6) 0.068(8) -0.005(6) 0.008(6) 0.000(5)
C31 0.024(5) 0.048(5) 0.042(6) -0.004(5) -0.002(5) -0.006(6)
C14 0.041(6) 0.032(5) 0.016(5) -0.004(4) 0.009(5) -0.002(5)
C13 0.035(6) 0.043(6) 0.025(6) -0.001(5) 0.004(5) -0.004(5)
C15 0.036(6) 0.027(6) 0.031(6) 0.006(5) -0.002(5) 0.000(5)
N1 0.047(6) 0.029(6) 0.034(6) 0.001(5) -0.002(5) -0.002(5)
C21 0.047(6) 0.031(6) 0.042(6) -0.016(5) 0.002(5) 0.000(5)
C10 0.034(6) 0.040(6) 0.019(5) 0.003(5) 0.004(5) -0.004(5)
C8 0.046(7) 0.039(6) 0.044(6) 0.000(5) 0.020(5) 0.002(5)
C17 0.047(6) 0.031(5) 0.045(6) -0.017(5) -0.008(6) -0.011(6)
C24 0.045(6) 0.036(6) 0.035(6) 0.003(5) 0.011(5) -0.007(5)
C16 0.043(6) 0.039(6) 0.031(6) -0.008(5) 0.010(5) -0.003(5)
C3 0.048(7) 0.054(7) 0.054(7) -0.010(6) 0.030(6) -0.003(5)
C1 0.036(6) 0.022(5) 0.037(6) 0.000(5) 0.009(5) 0.001(5)
C7 0.041(6) 0.048(7) 0.036(6) 0.009(6) 0.010(5) -0.003(6)
C4 0.025(6) 0.052(7) 0.035(6) -0.007(5) 0.004(5) 0.006(5)
C22 0.028(5) 0.032(6) 0.026(6) -0.006(5) 0.001(5) -0.009(5)
C2 0.038(6) 0.037(6) 0.031(6) 0.010(5) 0.004(5) -0.001(5)
C20 0.040(6) 0.036(6) 0.053(6) 0.003(5) 0.008(6) -0.002(5)
C19 0.028(5) 0.030(5) 0.030(6) -0.004(4) -0.010(5) -0.005(5)
C5 0.055(7) 0.029(6) 0.048(7) -0.010(5) 0.028(6) 0.006(5)
C29 0.054(7) 0.075(8) 0.070(8) -0.004(7) 0.019(6) -0.026(6)
C18 0.038(6) 0.047(6) 0.034(6) 0.004(5) 0.012(5) 0.010(5)
C6 0.043(6) 0.035(6) 0.026(5) 0.002(5) 0.006(5) 0.012(5)
C25 0.054(7) 0.061(7) 0.050(7) -0.002(6) 0.007(6) -0.009(6)
C44 0.066(7) 0.070(8) 0.044(7) -0.001(6) 0.016(6) 0.032(6)
C23 0.039(6) 0.036(6) 0.051(7) 0.002(6) 0.008(6) -0.009(5)
C12 0.042(6) 0.025(6) 0.049(6) 0.005(5) 0.009(5) 0.015(5)
C9 0.038(6) 0.052(6) 0.044(6) -0.005(5) 0.014(5) 0.002(5)
C36 0.056(7) 0.060(7) 0.052(7) -0.025(6) 0.005(5) -0.009(6)
C39 0.053(7) 0.070(8) 0.065(8) 0.008(7) 0.011(6) 0.008(6)
C52 0.078(8) 0.062(8) 0.089(9) 0.011(7) -0.029(7) -0.004(7)
C46 0.060(7) 0.081(8) 0.038(6) 0.005(6) 0.000(6) 0.031(6)
C40 0.053(7) 0.061(7) 0.052(7) -0.020(6) -0.012(6) 0.000(6)
C38 0.065(8) 0.068(8) 0.090(9) -0.031(7) 0.007(7) 0.028(6)
C30 0.064(7) 0.037(7) 0.067(8) -0.005(6) 0.011(6) -0.001(6)
C26 0.039(6) 0.035(6) 0.034(6) -0.003(5) 0.000(5) -0.003(5)
C43 0.043(7) 0.100(8) 0.064(8) -0.029(7) 0.024(6) -0.003(7)
C35 0.080(8) 0.082(8) 0.085(8) -0.023(7) 0.007(7) 0.011(7)
C11 0.054(7) 0.039(6) 0.036(6) -0.004(5) 0.011(5) -0.002(6)
C45 0.062(7) 0.064(7) 0.056(7) -0.015(6) 0.021(6) -0.009(6)
C28 0.044(6) 0.066(7) 0.057(7) -0.001(6) 0.015(6) 0.010(6)
C51 0.085(8) 0.107(9) 0.067(8) -0.019(8) 0.011(7) -0.026(8)
C27 0.052(7) 0.065(7) 0.059(8) 0.004(6) -0.007(6) 0.012(6)
C32 0.050(7) 0.058(7) 0.051(7) -0.014(6) 0.005(5) 0.001(6)
C41 0.081(8) 0.060(7) 0.058(7) -0.021(7) -0.003(6) 0.014(6)
C34 0.065(7) 0.075(7) 0.058(7) -0.029(6) 0.021(7) -0.003(7)
C49 0.060(7) 0.101(8) 0.065(8) 0.016(7) 0.013(6) -0.042(7)
N2 0.054(8) 0.201(15) 0.077(9) -0.053(10) 0.004(7) -0.009(9)
C50 0.088(9) 0.082(9) 0.102(9) -0.017(8) -0.020(7) 0.008(7)
C47 0.107(9) 0.066(8) 0.067(8) 0.013(6) 0.069(7) 0.003(7)
C42 0.092(8) 0.056(7) 0.064(8) -0.014(7) 0.006(7) 0.018(6)
C57 0.081(8) 0.073(8) 0.111(10) -0.005(8) 0.015(8) 0.006(7)
C33 0.065(7) 0.077(8) 0.042(7) 0.000(6) -0.008(6) -0.004(6)
C55 0.076(8) 0.078(8) 0.110(9) -0.002(8) -0.011(7) 0.020(7)
C48 0.052(7) 0.104(9) 0.085(9) -0.044(8) 0.005(7) 0.004(7)
C54 0.101(10) 0.131(10) 0.116(10) 0.044(8) -0.002(8) 0.017(8)
C53 0.075(8) 0.107(9) 0.085(9) -0.023(8) -0.017(7) 0.013(7)
C56 0.096(9) 0.107(9) 0.116(10) -0.011(8) 0.021(8) 0.023(8)
C37 0.089(9) 0.128(10) 0.084(9) 0.006(8) -0.006(8) -0.006(8)

loop_
_atom_type_symbol
_atom_type_description
_atom_type_scat_dispersion_real
_atom_type_scat_dispersion_imag
_atom_type_scat_source
C C 0.0033 0.0016 'International Tables Vol C Tables 4.2.6.8 and 6.1.1.4'
H H 0.0000 0.0000 'International Tables Vol C Tables 4.2.6.8 and 6.1.1.4'
Fe Fe 0.3463 0.8444 'International Tables Vol C Tables 4.2.6.8 and 6.1.1.4'
N N 0.0061 0.0033 'International Tables Vol C Tables 4.2.6.8 and 6.1.1.4'

loop_
_exptl_crystal_face_index_h
_exptl_crystal_face_index_k
_exptl_crystal_face_index_l
_exptl_crystal_face_perp_dist
0 0 -1 0.0254
0 0 1 0.0254
0 -1 0 0.1190
0 1 0 0.1190
-2 0 0 0.0010
2 0 0 0.0309
2 0 -1 0.0239
-2 0 1 0.0019

loop_
_geom_angle_atom_site_label_1
_geom_angle_atom_site_label_2
_geom_angle_atom_site_label_3
_geom_angle
_geom_angle_site_symmetry_1
_geom_angle_site_symmetry_3
_geom_angle_publ_flag
C3 Fe1 C44 122.5(4) . . ?
C3 Fe1 C45 109.1(4) . . ?
C1 Fe1 C3 66.8(4) . . ?
C1 Fe1 C44 123.9(4) . . ?
C1 Fe1 C46 159.7(4) . . ?
C1 Fe1 C43 109.5(4) . . ?
C1 Fe1 C45 159.1(4) . . ?
C1 Fe1 C47 123.8(4) . . ?
C4 Fe1 C3 40.04(14) . . ?
C4 Fe1 C1 67.2(4) . . ?
C4 Fe1 C44 158.0(4) . . ?
C4 Fe1 C46 109.6(4) . . ?
C4 Fe1 C43 160.9(4) . . ?
C4 Fe1 C45 123.9(4) . . ?
C4 Fe1 C47 124.7(4) . . ?
C2 Fe1 C3 40.19(15) . . ?
C2 Fe1 C1 40.46(15) . . ?
C2 Fe1 C4 68.1(4) . . ?
C2 Fe1 C5 68.7(4) . . ?
C2 Fe1 C44 106.9(4) . . ?
C2 Fe1 C46 159.0(4) . . ?
C2 Fe1 C43 122.6(4) . . ?
C2 Fe1 C45 123.0(4) . . ?
C2 Fe1 C47 158.4(4) . . ?
C5 Fe1 C3 67.6(4) . . ?
C5 Fe1 C1 40.32(14) . . ?
C5 Fe1 C4 40.33(14) . . ?
C5 Fe1 C44 160.0(4) . . ?
C5 Fe1 C46 124.1(4) . . ?
C5 Fe1 C43 124.9(4) . . ?
C5 Fe1 C45 159.3(4) . . ?
C5 Fe1 C47 108.7(5) . . ?
C44 Fe1 C45 39.40(15) . . ?
C46 Fe1 C3 124.6(4) . . ?
C46 Fe1 C44 66.9(4) . . ?
C46 Fe1 C43 66.5(4) . . ?
C46 Fe1 C45 39.61(16) . . ?
C43 Fe1 C3 157.9(4) . . ?
C43 Fe1 C44 39.82(15) . . ?
C43 Fe1 C45 66.0(4) . . ?
C47 Fe1 C3 160.4(4) . . ?
C47 Fe1 C44 67.7(4) . . ?
C47 Fe1 C46 40.11(16) . . ?
C47 Fe1 C43 40.09(16) . . ?
C47 Fe1 C45 67.1(4) . . ?
C52 Fe3 C29 121.0(5) . . ?
C30 Fe3 C29 39.11(15) . . ?
C30 Fe3 C52 110.7(5) . . ?
C30 Fe3 C28 65.9(4) . . ?
C30 Fe3 C51 131.7(5) . . ?
C26 Fe3 C29 66.8(4) . . ?
C26 Fe3 C52 128.3(4) . . ?
C26 Fe3 C30 39.68(15) . . ?
C26 Fe3 C28 67.4(4) . . ?
C26 Fe3 C51 166.5(4) . . ?
C26 Fe3 C27 39.89(15) . . ?
C26 Fe3 C50 150.6(4) . . ?
C28 Fe3 C29 39.06(15) . . ?
C28 Fe3 C52 153.1(5) . . ?
C28 Fe3 C51 121.8(5) . . ?
C51 Fe3 C29 113.2(5) . . ?
C51 Fe3 C52 39.06(16) . . ?
C27 Fe3 C29 65.5(4) . . ?
C27 Fe3 C52 165.8(4) . . ?
C27 Fe3 C30 65.5(4) . . ?
C27 Fe3 C28 39.61(14) . . ?
C27 Fe3 C51 153.5(4) . . ?
C27 Fe3 C50 120.1(5) . . ?
C49 Fe3 C29 167.1(4) . . ?
C49 Fe3 C52 68.1(4) . . ?
C49 Fe3 C30 150.2(5) . . ?
C49 Fe3 C26 116.1(5) . . ?
C49 Fe3 C28 128.9(5) . . ?
C49 Fe3 C51 67.2(5) . . ?
C49 Fe3 C27 108.0(5) . . ?
C49 Fe3 C50 39.84(17) . . ?
C50 Fe3 C29 132.3(5) . . ?
C50 Fe3 C52 66.3(5) . . ?
C50 Fe3 C30 169.1(5) . . ?
C50 Fe3 C28 111.6(5) . . ?
C50 Fe3 C51 39.39(17) . . ?
C48 Fe3 C29 152.3(5) . . ?
C48 Fe3 C52 39.74(17) . . ?
C48 Fe3 C30 119.1(5) . . ?
C48 Fe3 C26 107.6(5) . . ?
C48 Fe3 C28 166.4(5) . . ?
C48 Fe3 C51 65.7(5) . . ?
C48 Fe3 C27 128.7(5) . . ?
C48 Fe3 C49 40.41(17) . . ?
C48 Fe3 C50 65.9(5) . . ?
C39 Fe2 C40 39.85(15) . . ?
C39 Fe2 C38 39.92(16) . . ?
C39 Fe2 C41 67.1(4) . . ?
C39 Fe2 C53 126.1(5) . . ?
C39 Fe2 C56 155.1(5) . . ?
C40 Fe2 C53 162.7(5) . . ?
C40 Fe2 C56 120.7(5) . . ?
C38 Fe2 C40 66.9(4) . . ?
C38 Fe2 C53 108.7(5) . . ?
C38 Fe2 C56 163.1(5) . . ?
C41 Fe2 C40 39.74(14) . . ?
C41 Fe2 C38 67.2(4) . . ?
C41 Fe2 C53 155.9(5) . . ?
C41 Fe2 C56 108.1(5) . . ?
C42 Fe2 C39 67.1(4) . . ?
C42 Fe2 C40 66.9(4) . . ?
C42 Fe2 C38 40.02(16) . . ?
C42 Fe2 C41 40.02(16) . . ?
C42 Fe2 C55 162.9(5) . . ?
C42 Fe2 C53 121.4(5) . . ?
C42 Fe2 C56 126.0(5) . . ?
C57 Fe2 C39 163.5(5) . . ?
C57 Fe2 C40 155.7(5) . . ?
C57 Fe2 C38 127.4(5) . . ?
C57 Fe2 C41 122.1(5) . . ?
C57 Fe2 C42 110.1(6) . . ?
C57 Fe2 C55 65.1(5) . . ?
C57 Fe2 C54 66.7(5) . . ?
C57 Fe2 C53 40.13(18) . . ?
C57 Fe2 C56 39.9(2) . . ?
C55 Fe2 C39 122.4(5) . . ?
C55 Fe2 C40 110.2(5) . . ?
C55 Fe2 C38 156.1(5) . . ?
C55 Fe2 C41 126.9(5) . . ?
C55 Fe2 C53 66.5(5) . . ?
C55 Fe2 C56 39.53(18) . . ?
C54 Fe2 C39 108.6(5) . . ?
C54 Fe2 C40 126.5(5) . . ?
C54 Fe2 C38 120.8(5) . . ?
C54 Fe2 C41 163.1(5) . . ?
C54 Fe2 C42 155.2(5) . . ?
C54 Fe2 C55 40.27(18) . . ?
C54 Fe2 C53 39.86(18) . . ?
C54 Fe2 C56 68.5(5) . . ?
C53 Fe2 C56 68.5(5) . . ?
C25 N3 C22 118.0(10) . . ?
C36 C31 C17 122.4(7) . . ?
C32 C31 C17 120.9(8) . . ?
C32 C31 C36 116.7(9) . . ?
C13 C14 H14 118.8 . . ?
C15 C14 H14 118.8 . . ?
C15 C14 C13 122.5(8) . . ?
C14 C13 C10 122.4(7) . . ?
C14 C13 C18 116.2(8) . . ?
C18 C13 C10 121.3(7) . . ?
C14 C15 C16 119.4(8) . . ?
C14 C15 C19 117.8(7) . . ?
C16 C15 C19 122.5(7) . . ?
C6 N1 C7 120.2(9) . . ?
C22 C21 H21 121.1 . . ?
C20 C21 H21 121.1 . . ?
C20 C21 C22 117.8(8) . . ?
C9 C10 C13 120.3(7) . . ?
C11 C10 C13 122.0(7) . . ?
C11 C10 C9 117.7(8) . . ?
C7 C8 H8 119.7 . . ?
C9 C8 H8 119.7 . . ?
C9 C8 C7 120.6(8) . . ?
C16 C17 C31 121.3(7) . . ?
C18 C17 C31 120.1(8) . . ?
C18 C17 C16 118.6(8) . . ?
C19 C24 H24 119.5 . . ?
C23 C24 H24 119.5 . . ?
C23 C24 C19 121.0(9) . . ?
C15 C16 C17 120.0(9) . . ?
C15 C16 H16 120.0 . . ?
C17 C16 H16 120.0 . . ?
Fe1 C3 H3 128.4 . . ?
C4 C3 Fe1 69.0(6) . . ?
C4 C3 H3 125.9 . . ?
C2 C3 Fe1 68.3(6) . . ?
C2 C3 H3 125.9 . . ?
C2 C3 C4 108.2(8) . . ?
C2 C1 Fe1 69.1(6) . . ?
C2 C1 C6 125.3(7) . . ?
C5 C1 Fe1 69.7(6) . . ?
C5 C1 C2 109.2(8) . . ?
C5 C1 C6 124.8(7) . . ?
C6 C1 Fe1 119.7(7) . . ?
C8 C7 N1 123.3(7) . . ?
C12 C7 N1 118.3(7) . . ?
C12 C7 C8 118.4(8) . . ?
Fe1 C4 H4 125.1 . . ?
C3 C4 Fe1 71.0(6) . . ?
C3 C4 H4 125.7 . . ?
C5 C4 Fe1 69.8(5) . . ?
C5 C4 C3 108.5(8) . . ?
C5 C4 H4 125.7 . . ?
C21 C22 N3 123.3(7) . . ?
C23 C22 N3 116.3(7) . . ?
C23 C22 C21 120.4(8) . . ?
Fe1 C2 H2 123.3 . . ?
C3 C2 Fe1 71.5(6) . . ?
C3 C2 C1 107.0(8) . . ?
C3 C2 H2 126.5 . . ?
C1 C2 Fe1 70.4(6) . . ?
C1 C2 H2 126.5 . . ?
C21 C20 H20 118.3 . . ?
C21 C20 C19 123.4(9) . . ?
C19 C20 H20 118.3 . . ?
C24 C19 C15 120.0(7) . . ?
C24 C19 C20 117.1(9) . . ?
C20 C19 C15 122.9(7) . . ?
Fe1 C5 H5 125.2 . . ?
C1 C5 Fe1 69.9(6) . . ?
C1 C5 H5 126.6 . . ?
C4 C5 Fe1 69.9(5) . . ?
C4 C5 C1 106.9(8) . . ?
C4 C5 H5 126.6 . . ?
Fe3 C29 H29 126.9 . . ?
C30 C29 Fe3 69.1(6) . . ?
C30 C29 H29 126.2 . . ?
C30 C29 C28 107.5(9) . . ?
C28 C29 Fe3 69.4(6) . . ?
C28 C29 H29 126.2 . . ?
C13 C18 H18 118.4 . . ?
C17 C18 C13 123.3(8) . . ?
C17 C18 H18 118.4 . . ?
N1 C6 C1 124.2(9) . . ?
N1 C6 H6 117.9 . . ?
C1 C6 H6 117.9 . . ?
N3 C25 H25 116.1 . . ?
N3 C25 C26 127.8(11) . . ?
C26 C25 H25 116.1 . . ?
Fe1 C44 H44 124.7 . . ?
C43 C44 Fe1 69.3(6) . . ?
C43 C44 H44 126.5 . . ?
C45 C44 Fe1 71.1(6) . . ?
C45 C44 H44 126.5 . . ?
C45 C44 C43 107.1(9) . . ?
C24 C23 C22 120.1(9) . . ?
C24 C23 H23 119.9 . . ?
C22 C23 H23 119.9 . . ?
C7 C12 H12 119.7 . . ?
C11 C12 C7 120.6(8) . . ?
C11 C12 H12 119.7 . . ?
C10 C9 H9 119.4 . . ?
C8 C9 C10 121.3(9) . . ?
C8 C9 H9 119.4 . . ?
C31 C36 H36 119.2 . . ?
C31 C36 C35 121.6(10) . . ?
C35 C36 H36 119.2 . . ?
Fe2 C39 H39 124.6 . . ?
C40 C39 Fe2 70.7(6) . . ?
C40 C39 H39 125.8 . . ?
C38 C39 Fe2 70.5(7) . . ?
C38 C39 H39 125.8 . . ?
C38 C39 C40 108.4(10) . . ?
Fe3 C52 H52 127.4 . . ?
C51 C52 Fe3 69.9(8) . . ?
C51 C52 H52 127.5 . . ?
C51 C52 C48 105.1(11) . . ?
C48 C52 Fe3 66.7(7) . . ?
C48 C52 H52 127.5 . . ?
Fe1 C46 H46 124.4 . . ?
C45 C46 Fe1 71.9(7) . . ?
C45 C46 H46 125.5 . . ?
C47 C46 Fe1 69.8(7) . . ?
C47 C46 H46 125.5 . . ?
C47 C46 C45 109.1(9) . . ?
Fe2 C40 H40 126.3 . . ?
C39 C40 Fe2 69.4(6) . . ?
C39 C40 H40 126.0 . . ?
C41 C40 Fe2 69.9(7) . . ?
C41 C40 C39 108.0(10) . . ?
C41 C40 H40 126.0 . . ?
C39 C38 Fe2 69.6(7) . . ?
C39 C38 C42 107.3(10) . . ?
C39 C38 C37 136.5(12) . . ?
C42 C38 Fe2 69.1(7) . . ?
C42 C38 C37 115.8(9) . . ?
C37 C38 Fe2 120.6(10) . . ?
Fe3 C30 H30 125.3 . . ?
C29 C30 Fe3 71.8(7) . . ?
C29 C30 H30 125.1 . . ?
C29 C30 C26 109.7(9) . . ?
C26 C30 Fe3 69.3(6) . . ?
C26 C30 H30 125.1 . . ?
C25 C26 Fe3 117.7(8) . . ?
C30 C26 Fe3 71.0(6) . . ?
C30 C26 C25 124.1(9) . . ?
C27 C26 Fe3 70.1(6) . . ?
C27 C26 C25 129.8(9) . . ?
C27 C26 C30 105.7(9) . . ?
Fe1 C43 H43 125.7 . . ?
C44 C43 Fe1 70.9(6) . . ?
C44 C43 H43 125.2 . . ?
C47 C43 Fe1 69.8(7) . . ?
C47 C43 C44 109.6(10) . . ?
C47 C43 H43 125.2 . . ?
C36 C35 H35 119.1 . . ?
C34 C35 C36 121.7(10) . . ?
C34 C35 H35 119.1 . . ?
C10 C11 H11 119.3 . . ?
C12 C11 C10 121.3(9) . . ?
C12 C11 H11 119.3 . . ?
Fe1 C45 H45 127.6 . . ?
C44 C45 Fe1 69.5(6) . . ?
C44 C45 C46 107.9(9) . . ?
C44 C45 H45 126.1 . . ?
C46 C45 Fe1 68.5(6) . . ?
C46 C45 H45 126.1 . . ?
Fe3 C28 H28 124.4 . . ?
C29 C28 Fe3 71.6(6) . . ?
C29 C28 H28 126.5 . . ?
C29 C28 C27 107.0(9) . . ?
C27 C28 Fe3 69.2(6) . . ?
C27 C28 H28 126.5 . . ?
Fe3 C51 H51 125.5 . . ?
C52 C51 Fe3 71.0(7) . . ?
C52 C51 H51 125.5 . . ?
C52 C51 C50 108.9(11) . . ?
C50 C51 Fe3 69.6(8) . . ?
C50 C51 H51 125.5 . . ?
Fe3 C27 H27 125.3 . . ?
C26 C27 Fe3 70.0(6) . . ?
C26 C27 C28 110.0(9) . . ?
C26 C27 H27 125.0 . . ?
C28 C27 Fe3 71.2(7) . . ?
C28 C27 H27 125.0 . . ?
C31 C32 H32 119.4 . . ?
C31 C32 C33 121.3(9) . . ?
C33 C32 H32 119.4 . . ?
Fe2 C41 H41 125.8 . . ?
C40 C41 Fe2 70.4(7) . . ?
C40 C41 H41 126.2 . . ?
C40 C41 C42 107.5(10) . . ?
C42 C41 Fe2 69.2(7) . . ?
C42 C41 H41 126.2 . . ?
C35 C34 N2 115.1(9) . . ?
C35 C34 C33 116.3(9) . . ?
C33 C34 N2 128.4(9) . . ?
Fe3 C49 H49 124.4 . . ?
C50 C49 Fe3 71.1(7) . . ?
C50 C49 H49 127.6 . . ?
C48 C49 Fe3 68.6(7) . . ?
C48 C49 H49 127.6 . . ?
C48 C49 C50 104.9(11) . . ?
C37 N2 C34 118.9(12) . . ?
Fe3 C50 H50 126.1 . . ?
C51 C50 Fe3 71.1(8) . . ?
C51 C50 C49 109.3(11) . . ?
C51 C50 H50 125.3 . . ?
C49 C50 Fe3 69.1(7) . . ?
C49 C50 H50 125.3 . . ?
Fe1 C47 H47 124.6 . . ?
C46 C47 Fe1 70.1(7) . . ?
C46 C47 C43 106.4(10) . . ?
C46 C47 H47 126.8 . . ?
C43 C47 Fe1 70.2(6) . . ?
C43 C47 H47 126.8 . . ?
Fe2 C42 H42 124.3 . . ?
C38 C42 Fe2 70.8(7) . . ?
C38 C42 H42 125.6 . . ?
C41 C42 Fe2 70.8(7) . . ?
C41 C42 C38 108.8(10) . . ?
C41 C42 H42 125.6 . . ?
Fe2 C57 H57 121.4 . . ?
C53 C57 Fe2 73.1(8) . . ?
C53 C57 H57 123.0 . . ?
C53 C57 C56 114.0(13) . . ?
C56 C57 Fe2 73.9(9) . . ?
C56 C57 H57 123.0 . . ?
C32 C33 H33 118.9 . . ?
C34 C33 C32 122.1(10) . . ?
C34 C33 H33 118.9 . . ?
Fe2 C55 H55 125.9 . . ?
C54 C55 Fe2 69.3(8) . . ?
C54 C55 H55 124.1 . . ?
C54 C55 C56 111.9(12) . . ?
C56 C55 Fe2 72.3(9) . . ?
C56 C55 H55 124.1 . . ?
Fe3 C48 H48 124.1 . . ?
C52 C48 Fe3 73.6(7) . . ?
C52 C48 H48 124.1 . . ?
C49 C48 Fe3 70.9(7) . . ?
C49 C48 C52 111.8(11) . . ?
C49 C48 H48 124.1 . . ?
Fe2 C54 H54 122.9 . . ?
C55 C54 Fe2 70.5(8) . . ?
C55 C54 H54 126.2 . . ?
C53 C54 Fe2 72.1(8) . . ?
C53 C54 C55 107.7(12) . . ?
C53 C54 H54 126.2 . . ?
Fe2 C53 H53 128.8 . . ?
C57 C53 Fe2 66.7(8) . . ?
C57 C53 H53 127.9 . . ?
C54 C53 Fe2 68.0(8) . . ?
C54 C53 C57 104.3(12) . . ?
C54 C53 H53 127.9 . . ?
Fe2 C56 H56 128.0 . . ?
C57 C56 Fe2 66.2(8) . . ?
C57 C56 C55 101.8(12) . . ?
C57 C56 H56 129.1 . . ?
C55 C56 Fe2 68.1(8) . . ?
C55 C56 H56 129.1 . . ?
C38 C37 H37 119.4 . . ?
N2 C37 C38 121.3(13) . . ?
N2 C37 H37 119.4 . . ?

loop_
_geom_bond_atom_site_label_1
_geom_bond_atom_site_label_2
_geom_bond_distance
_geom_bond_site_symmetry_2
_geom_bond_publ_flag
Fe1 C3 2.037(10) . ?
Fe1 C1 2.012(10) . ?
Fe1 C4 2.011(9) . ?
Fe1 C2 1.996(10) . ?
Fe1 C5 2.010(9) . ?
Fe1 C44 2.045(11) . ?
Fe1 C46 2.022(11) . ?
Fe1 C43 2.024(11) . ?
Fe1 C45 2.066(11) . ?
Fe1 C47 2.019(11) . ?
Fe3 C29 2.087(11) . ?
Fe3 C52 2.080(12) . ?
Fe3 C30 2.052(11) . ?
Fe3 C26 2.031(10) . ?
Fe3 C28 2.058(11) . ?
Fe3 C51 2.066(13) . ?
Fe3 C27 2.032(11) . ?
Fe3 C49 2.021(11) . ?
Fe3 C50 2.046(13) . ?
Fe3 C48 1.991(12) . ?
Fe2 C39 2.024(11) . ?
Fe2 C40 2.042(10) . ?
Fe2 C38 2.036(12) . ?
Fe2 C41 2.035(11) . ?
Fe2 C42 2.014(12) . ?
Fe2 C57 1.975(14) . ?
Fe2 C55 2.021(12) . ?
Fe2 C54 2.005(14) . ?
Fe2 C53 2.058(13) . ?
Fe2 C56 2.075(15) . ?
N3 C22 1.432(7) . ?
N3 C25 1.200(7) . ?
C31 C17 1.483(12) . ?
C31 C36 1.3821(19) . ?
C31 C32 1.382(2) . ?
C14 H14 0.9300 . ?
C14 C13 1.3821(19) . ?
C14 C15 1.3820(19) . ?
C13 C10 1.490(12) . ?
C13 C18 1.3822(19) . ?
C15 C16 1.3822(19) . ?
C15 C19 1.503(12) . ?
N1 C7 1.432(7) . ?
N1 C6 1.200(7) . ?
C21 H21 0.9300 . ?
C21 C22 1.3822(19) . ?
C21 C20 1.3821(19) . ?
C10 C9 1.382(2) . ?
C10 C11 1.3821(19) . ?
C8 H8 0.9300 . ?
C8 C7 1.3821(19) . ?
C8 C9 1.3821(19) . ?
C17 C16 1.3821(19) . ?
C17 C18 1.3822(19) . ?
C24 H24 0.9300 . ?
C24 C19 1.3821(19) . ?
C24 C23 1.3820(19) . ?
C16 H16 0.9300 . ?
C3 H3 0.9300 . ?
C3 C4 1.386(2) . ?
C3 C2 1.386(2) . ?
C1 C2 1.386(2) . ?
C1 C5 1.386(2) . ?
C1 C6 1.522(13) . ?
C7 C12 1.3820(19) . ?
C4 H4 0.9300 . ?
C4 C5 1.386(2) . ?
C22 C23 1.3820(19) . ?
C2 H2 0.9300 . ?
C20 H20 0.9300 . ?
C20 C19 1.3821(19) . ?
C5 H5 0.9300 . ?
C29 H29 0.9300 . ?
C29 C30 1.386(2) . ?
C29 C28 1.386(2) . ?
C18 H18 0.9300 . ?
C6 H6 0.9300 . ?
C25 H25 0.9300 . ?
C25 C26 1.498(14) . ?
C44 H44 0.9300 . ?
C44 C43 1.386(2) . ?
C44 C45 1.386(2) . ?
C23 H23 0.9300 . ?
C12 H12 0.9300 . ?
C12 C11 1.382(2) . ?
C9 H9 0.9300 . ?
C36 H36 0.9300 . ?
C36 C35 1.382(2) . ?
C39 H39 0.9300 . ?
C39 C40 1.386(2) . ?
C39 C38 1.386(2) . ?
C52 H52 0.9300 . ?
C52 C51 1.386(2) . ?
C52 C48 1.386(2) . ?
C46 H46 0.9300 . ?
C46 C45 1.386(2) . ?
C46 C47 1.386(2) . ?
C40 H40 0.9300 . ?
C40 C41 1.386(2) . ?
C38 C42 1.386(2) . ?
C38 C37 1.493(5) . ?
C30 H30 0.9300 . ?
C30 C26 1.386(2) . ?
C26 C27 1.386(2) . ?
C43 H43 0.9300 . ?
C43 C47 1.386(2) . ?
C35 H35 0.9300 . ?
C35 C34 1.3820(19) . ?
C11 H11 0.9300 . ?
C45 H45 0.9300 . ?
C28 H28 0.9300 . ?
C28 C27 1.386(2) . ?
C51 H51 0.9300 . ?
C51 C50 1.386(2) . ?
C27 H27 0.9300 . ?
C32 H32 0.9300 . ?
C32 C33 1.3820(19) . ?
C41 H41 0.9300 . ?
C41 C42 1.386(2) . ?
C34 N2 1.432(7) . ?
C34 C33 1.3821(19) . ?
C49 H49 0.9300 . ?
C49 C50 1.386(2) . ?
C49 C48 1.386(2) . ?
N2 C37 1.199(7) . ?
C50 H50 0.9300 . ?
C47 H47 0.9300 . ?
C42 H42 0.9300 . ?
C57 H57 0.9300 . ?
C57 C53 1.386(2) . ?
C57 C56 1.386(2) . ?
C33 H33 0.9300 . ?
C55 H55 0.9300 . ?
C55 C54 1.386(2) . ?
C55 C56 1.386(2) . ?
C48 H48 0.9800 . ?
C54 H54 0.9300 . ?
C54 C53 1.386(2) . ?
C53 H53 0.9300 . ?
C56 H56 0.9300 . ?
C37 H37 0.9300 . ?

loop_
_geom_torsion_atom_site_label_1
_geom_torsion_atom_site_label_2
_geom_torsion_atom_site_label_3
_geom_torsion_atom_site_label_4
_geom_torsion
_geom_torsion_site_symmetry_1
_geom_torsion_site_symmetry_2
_geom_torsion_site_symmetry_3
_geom_torsion_site_symmetry_4
_geom_torsion_publ_flag
Fe1 C3 C4 C5 -59.9(7) . . . . ?
Fe1 C3 C2 C1 61.8(7) . . . . ?
Fe1 C1 C2 C3 -62.5(7) . . . . ?
Fe1 C1 C5 C4 60.4(7) . . . . ?
Fe1 C1 C6 N1 97.6(11) . . . . ?
Fe1 C4 C5 C1 -60.5(7) . . . . ?
Fe1 C44 C43 C47 -59.2(9) . . . . ?
Fe1 C44 C45 C46 57.8(8) . . . . ?
Fe1 C46 C45 C44 -58.4(8) . . . . ?
Fe1 C46 C47 C43 61.1(8) . . . . ?
Fe1 C43 C47 C46 -61.1(9) . . . . ?
Fe3 C29 C30 C26 59.2(8) . . . . ?
Fe3 C29 C28 C27 -60.4(8) . . . . ?
Fe3 C52 C51 C50 59.4(10) . . . . ?
Fe3 C52 C48 C49 -61.0(10) . . . . ?
Fe3 C30 C26 C25 -111.1(11) . . . . ?
Fe3 C30 C26 C27 61.9(7) . . . . ?
Fe3 C26 C27 C28 60.2(8) . . . . ?
Fe3 C28 C27 C26 -59.5(8) . . . . ?
Fe3 C51 C50 C49 58.6(10) . . . . ?
Fe3 C49 C50 C51 -59.8(10) . . . . ?
Fe3 C49 C48 C52 62.6(10) . . . . ?
Fe2 C39 C40 C41 59.4(8) . . . . ?
Fe2 C39 C38 C42 -59.1(9) . . . . ?
Fe2 C39 C38 C37 113.3(17) . . . . ?
Fe2 C40 C41 C42 59.4(9) . . . . ?
Fe2 C38 C42 C41 -61.0(9) . . . . ?
Fe2 C38 C37 N2 100.1(16) . . . . ?
Fe2 C41 C42 C38 61.0(9) . . . . ?
Fe2 C57 C53 C54 -58.0(10) . . . . ?
Fe2 C57 C56 C55 59.4(10) . . . . ?
Fe2 C55 C54 C53 62.9(10) . . . . ?
Fe2 C55 C56 C57 -58.0(10) . . . . ?
Fe2 C54 C53 C57 57.1(10) . . . . ?
N3 C22 C23 C24 178.5(10) . . . . ?
N3 C25 C26 Fe3 -95.2(14) . . . . ?
N3 C25 C26 C30 -10(2) . . . . ?
N3 C25 C26 C27 178.4(12) . . . . ?
C31 C17 C16 C15 179.3(9) . . . . ?
C31 C17 C18 C13 -179.7(9) . . . . ?
C31 C36 C35 C34 4(2) . . . . ?
C31 C32 C33 C34 -1.8(19) . . . . ?
C14 C13 C10 C9 27.5(15) . . . . ?
C14 C13 C10 C11 -150.2(10) . . . . ?
C14 C13 C18 C17 -0.2(15) . . . . ?
C14 C15 C16 C17 0.9(15) . . . . ?
C14 C15 C19 C24 141.3(9) . . . . ?
C14 C15 C19 C20 -37.7(13) . . . . ?
C13 C14 C15 C16 -0.6(13) . . . . ?
C13 C14 C15 C19 -174.4(9) . . . . ?
C13 C10 C9 C8 -176.6(10) . . . . ?
C13 C10 C11 C12 178.0(10) . . . . ?
C15 C14 C13 C10 179.6(9) . . . . ?
C15 C14 C13 C18 0.2(13) . . . . ?
N1 C7 C12 C11 179.4(10) . . . . ?
C21 C22 C23 C24 -1.2(15) . . . . ?
C21 C20 C19 C15 174.8(9) . . . . ?
C21 C20 C19 C24 -4.3(15) . . . . ?
C10 C13 C18 C17 -179.5(9) . . . . ?
C8 C7 C12 C11 0.1(16) . . . . ?
C17 C31 C36 C35 175.3(11) . . . . ?
C17 C31 C32 C33 -176.3(10) . . . . ?
C16 C15 C19 C24 -32.4(14) . . . . ?
C16 C15 C19 C20 148.7(10) . . . . ?
C16 C17 C18 C13 0.5(15) . . . . ?
C3 C4 C5 Fe1 60.7(8) . . . . ?
C3 C4 C5 C1 0.2(12) . . . . ?
C7 N1 C6 C1 -178.1(9) . . . . ?
C7 C8 C9 C10 -2.0(16) . . . . ?
C7 C12 C11 C10 -0.9(17) . . . . ?
C4 C3 C2 Fe1 -57.5(8) . . . . ?
C4 C3 C2 C1 4.3(12) . . . . ?
C22 N3 C25 C26 176.6(10) . . . . ?
C22 C21 C20 C19 0.5(15) . . . . ?
C2 C3 C4 Fe1 57.1(7) . . . . ?
C2 C3 C4 C5 -2.8(12) . . . . ?
C2 C1 C5 Fe1 -58.0(8) . . . . ?
C2 C1 C5 C4 2.5(12) . . . . ?
C2 C1 C6 N1 -178.1(11) . . . . ?
C20 C21 C22 N3 -177.4(9) . . . . ?
C20 C21 C22 C23 2.3(15) . . . . ?
C19 C15 C16 C17 174.4(9) . . . . ?
C19 C24 C23 C22 -2.7(15) . . . . ?
C5 C1 C2 Fe1 58.3(7) . . . . ?
C5 C1 C2 C3 -4.2(12) . . . . ?
C5 C1 C6 N1 12.7(18) . . . . ?
C29 C30 C26 Fe3 -60.7(9) . . . . ?
C29 C30 C26 C25 -171.8(10) . . . . ?
C29 C30 C26 C27 1.2(13) . . . . ?
C29 C28 C27 Fe3 61.9(8) . . . . ?
C29 C28 C27 C26 2.4(14) . . . . ?
C18 C13 C10 C9 -153.2(10) . . . . ?
C18 C13 C10 C11 29.1(15) . . . . ?
C18 C17 C16 C15 -0.8(14) . . . . ?
C6 N1 C7 C8 37.4(16) . . . . ?
C6 N1 C7 C12 -141.8(11) . . . . ?
C6 C1 C2 Fe1 -112.3(10) . . . . ?
C6 C1 C2 C3 -174.8(10) . . . . ?
C6 C1 C5 Fe1 112.7(10) . . . . ?
C6 C1 C5 C4 173.2(10) . . . . ?
C25 N3 C22 C21 -33.9(16) . . . . ?
C25 N3 C22 C23 146.3(11) . . . . ?
C25 C26 C27 Fe3 110.0(12) . . . . ?
C25 C26 C27 C28 170.2(11) . . . . ?
C44 C43 C47 Fe1 59.9(9) . . . . ?
C44 C43 C47 C46 -1.2(14) . . . . ?
C23 C24 C19 C15 -173.7(9) . . . . ?
C23 C24 C19 C20 5.3(14) . . . . ?
C9 C10 C11 C12 0.2(16) . . . . ?
C9 C8 C7 N1 -178.0(10) . . . . ?
C9 C8 C7 C12 1.3(16) . . . . ?
C36 C31 C17 C16 131.5(11) . . . . ?
C36 C31 C17 C18 -48.3(15) . . . . ?
C36 C31 C32 C33 3.4(17) . . . . ?
C36 C35 C34 N2 173.3(12) . . . . ?
C36 C35 C34 C33 -2(2) . . . . ?
C39 C40 C41 Fe2 -59.1(8) . . . . ?
C39 C40 C41 C42 0.3(14) . . . . ?
C39 C38 C42 Fe2 59.4(9) . . . . ?
C39 C38 C42 C41 -1.6(15) . . . . ?
C39 C38 C37 N2 8(3) . . . . ?
C52 C51 C50 Fe3 -60.3(10) . . . . ?
C52 C51 C50 C49 -1.7(17) . . . . ?
C40 C39 C38 Fe2 60.9(8) . . . . ?
C40 C39 C38 C42 1.8(15) . . . . ?
C40 C39 C38 C37 174.2(15) . . . . ?
C40 C41 C42 Fe2 -60.2(9) . . . . ?
C40 C41 C42 C38 0.8(15) . . . . ?
C38 C39 C40 Fe2 -60.7(9) . . . . ?
C38 C39 C40 C41 -1.3(14) . . . . ?
C30 C29 C28 Fe3 58.8(8) . . . . ?
C30 C29 C28 C27 -1.6(14) . . . . ?
C30 C26 C27 Fe3 -62.5(8) . . . . ?
C30 C26 C27 C28 -2.2(13) . . . . ?
C43 C44 C45 Fe1 -60.3(8) . . . . ?
C43 C44 C45 C46 -2.5(14) . . . . ?
C35 C34 N2 C37 110.0(16) . . . . ?
C35 C34 C33 C32 0.9(19) . . . . ?
C11 C10 C9 C8 1.2(15) . . . . ?
C45 C44 C43 Fe1 61.5(8) . . . . ?
C45 C44 C43 C47 2.3(14) . . . . ?
C45 C46 C47 Fe1 -61.5(9) . . . . ?
C45 C46 C47 C43 -0.4(14) . . . . ?
C28 C29 C30 Fe3 -58.9(8) . . . . ?
C28 C29 C30 C26 0.3(14) . . . . ?
C51 C52 C48 Fe3 59.8(9) . . . . ?
C51 C52 C48 C49 -1.2(16) . . . . ?
C32 C31 C17 C16 -48.8(15) . . . . ?
C32 C31 C17 C18 131.4(11) . . . . ?
C32 C31 C36 C35 -4.4(17) . . . . ?
C34 N2 C37 C38 -179.9(11) . . . . ?
N2 C34 C33 C32 -173.5(12) . . . . ?
C50 C49 C48 Fe3 -62.4(9) . . . . ?
C50 C49 C48 C52 0.2(16) . . . . ?
C47 C46 C45 Fe1 60.2(9) . . . . ?
C47 C46 C45 C44 1.8(14) . . . . ?
C42 C38 C37 N2 -179.9(14) . . . . ?
C33 C34 N2 C37 -76(2) . . . . ?
C55 C54 C53 Fe2 -61.9(10) . . . . ?
C55 C54 C53 C57 -4.7(17) . . . . ?
C48 C52 C51 Fe3 -57.7(9) . . . . ?
C48 C52 C51 C50 1.7(16) . . . . ?
C48 C49 C50 Fe3 60.7(9) . . . . ?
C48 C49 C50 C51 0.9(16) . . . . ?
C54 C55 C56 Fe2 58.1(11) . . . . ?
C54 C55 C56 C57 0.1(17) . . . . ?
C53 C57 C56 Fe2 -62.7(11) . . . . ?
C53 C57 C56 C55 -3.3(18) . . . . ?
C56 C57 C53 Fe2 63.1(12) . . . . ?
C56 C57 C53 C54 5.1(18) . . . . ?
C56 C55 C54 Fe2 -59.9(11) . . . . ?
C56 C55 C54 C53 3.0(18) . . . . ?
C37 C38 C42 Fe2 -114.8(12) . . . . ?
C37 C38 C42 C41 -175.8(11) . . . . ?

loop_
_twin_individual_id
_twin_individual_mass_fraction_refined
_oxdiff_twin_reflns_isolated
_oxdiff_twin_reflns_overlapped
_twin_individual_twin_lattice_type
_twin_individual_twin_matrix_11
_twin_individual_twin_matrix_12
_twin_individual_twin_matrix_13
_twin_individual_twin_matrix_21
_twin_individual_twin_matrix_22
_twin_individual_twin_matrix_23
_twin_individual_twin_matrix_31
_twin_individual_twin_matrix_32
_twin_individual_twin_matrix_33
1 0.5429 3174 54999 ref 1.0000 0.0000 0.0000 0.0000 1.0000 0.0000 0.0000 0.0000 1.0000
2 0.4571 0 54999 nmt -0.9996 -0.0007 0.0031 0.0000 -1.0003 -0.0000 0.3956 -0.0048 0.9992

loop_
_exptl_oxdiff_crystal_face_indexfrac_h
_exptl_oxdiff_crystal_face_indexfrac_k
_exptl_oxdiff_crystal_face_indexfrac_l
_exptl_oxdiff_crystal_face_x
_exptl_oxdiff_crystal_face_y
_exptl_oxdiff_crystal_face_z
0.0005 -0.0000 -0.9984 0.0123 -0.0227 0.0075
-0.0005 0.0000 0.9984 -0.0123 0.0227 -0.0075
0.0000 -0.9990 -0.0034 -0.0772 -0.0624 -0.0621
-0.0000 0.9990 0.0034 0.0772 0.0624 0.0621
-2.0011 0.0007 -0.2064 0.0382 -0.0105 -0.0368
2.0011 -0.0007 0.2064 -0.0382 0.0105 0.0368
1.9985 -0.0007 -0.7923 -0.0258 -0.0123 0.0442
-1.9985 0.0007 0.7923 0.0258 0.0123 -0.0442
